data_4081479
loop_
_publ_author_name
'McKinty, Adam M.'
'Lund, Clinton'
'Stephan, Douglas W.'

_publ_section_title
;
 A Tridentate-Dithiolate Ruthenium Alkylidene Complex: An Olefin
 Metathesis Catalyst Activated by BCl3
;
_journal_issue 17
_journal_name_full Organometallics
_journal_page_first 4730
_journal_paper_doi 10.1021/om400794u
_journal_volume 32
_journal_year 2013
_chemical_formula_sum 'C35 H45 B2 Cl8 N3 O Ru S2'
_chemical_formula_weight 994.15
_chemical_name_systematic
; 
 ? 
;
_space_group_IT_number 14
_symmetry_space_group_name_Hall '-P 2yn'
_symmetry_space_group_name_H-M 'P 1 21/n 1'
_atom_sites_solution_hydrogens geom
_atom_sites_solution_primary direct
_atom_sites_solution_secondary difmap
_audit_creation_method SHELXL-97
_cell_angle_alpha 90.00
_cell_angle_beta 96.0300(10)
_cell_angle_gamma 90.00
_cell_formula_units_Z 4
_cell_length_a 11.8055(2)
_cell_length_b 21.9531(3)
_cell_length_c 17.1265(2)
_cell_measurement_temperature 150(2)
_cell_measurement_theta_max 0.7461
_cell_measurement_theta_min 0.6725
_cell_volume 4414.07(11)
_computing_structure_refinement 'SHELXL-97 (Sheldrick, 2008)'
_computing_structure_solution 'SHELXS-97 (Sheldrick, 2008)'
_diffrn_ambient_temperature 150(2)
_diffrn_measured_fraction_theta_full 0.996
_diffrn_measured_fraction_theta_max 0.996
_diffrn_radiation_monochromator graphite
_diffrn_radiation_source 'fine-focus sealed tube'
_diffrn_radiation_type MoK\a
_diffrn_radiation_wavelength 0.71073
_diffrn_reflns_av_R_equivalents 0.0337
_diffrn_reflns_av_sigmaI/netI 0.0360
_diffrn_reflns_limit_h_max 17
_diffrn_reflns_limit_h_min -14
_diffrn_reflns_limit_k_max 30
_diffrn_reflns_limit_k_min -31
_diffrn_reflns_limit_l_max 24
_diffrn_reflns_limit_l_min -22
_diffrn_reflns_number 54554
_diffrn_reflns_theta_full 30.98
_diffrn_reflns_theta_max 30.98
_diffrn_reflns_theta_min 1.51
_exptl_absorpt_coefficient_mu 0.966
_exptl_absorpt_correction_T_max 0.8847
_exptl_absorpt_correction_T_min 0.8686
_exptl_absorpt_correction_type multi-scan
_exptl_absorpt_process_details SADABS
_exptl_crystal_density_diffrn 1.496
_exptl_crystal_density_method 'not measured'
_exptl_crystal_F_000 2024
_exptl_crystal_size_max 0.15
_exptl_crystal_size_mid 0.14
_exptl_crystal_size_min 0.13
_refine_diff_density_max 0.977
_refine_diff_density_min -1.186
_refine_diff_density_rms 0.088
_refine_ls_extinction_method none
_refine_ls_goodness_of_fit_ref 0.967
_refine_ls_hydrogen_treatment constr
_refine_ls_matrix_type full
_refine_ls_number_parameters 469
_refine_ls_number_reflns 13981
_refine_ls_number_restraints 0
_refine_ls_restrained_S_all 0.967
_refine_ls_R_factor_all 0.0528
_refine_ls_R_factor_gt 0.0367
_refine_ls_shift/su_max 0.001
_refine_ls_shift/su_mean 0.000
_refine_ls_structure_factor_coef Fsqd
_refine_ls_weighting_details 'calc w=1/[\s^2^(Fo^2^)+(0.0370P)^2^+6.7630P] where P=(Fo^2^+2Fc^2^)/3'
_refine_ls_weighting_scheme calc
_refine_ls_wR_factor_gt 0.0859
_refine_ls_wR_factor_ref 0.0935
_reflns_number_gt 11002
_reflns_number_total 13981
_reflns_threshold_expression >2sigma(I)
_cod_data_source_file om400794u_si_003.cif
_cod_data_source_block amm035_0m
_cod_original_sg_symbol_H-M P2(1)/n
_cod_database_code 4081479

loop_
_symmetry_equiv_pos_as_xyz
'x, y, z'
'-x+1/2, y+1/2, -z+1/2'
'-x, -y, -z'
'x-1/2, -y-1/2, z-1/2'

loop_
_atom_site_label
_atom_site_type_symbol
_atom_site_fract_x
_atom_site_fract_y
_atom_site_fract_z
_atom_site_U_iso_or_equiv
_atom_site_adp_type
_atom_site_occupancy
_atom_site_symmetry_multiplicity
_atom_site_calc_flag
_atom_site_refinement_flags
Ru1 Ru 0.670184(13) 0.253370(7) 0.431782(9) 0.01428(4) Uani 1 1 d .
Cl1 Cl 0.77680(5) 0.33905(3) 0.20662(3) 0.02914(12) Uani 1 1 d .
Cl2 Cl 0.68017(5) 0.21067(3) 0.20794(3) 0.02723(11) Uani 1 1 d .
Cl3 Cl 0.25875(8) 0.82246(3) 0.14861(4) 0.0530(2) Uani 1 1 d .
Cl4 Cl 0.15693(6) 0.93165(4) 0.05837(4) 0.04262(16) Uani 1 1 d .
Cl5 Cl 0.39795(6) 0.93625(3) 0.13528(6) 0.0518(2) Uani 1 1 d .
Cl6 Cl 0.20258(6) 0.93641(4) 0.23557(4) 0.04359(17) Uani 1 1 d .
Cl7 Cl 0.31248(7) 1.00152(4) 0.76216(5) 0.0529(2) Uani 1 1 d .
Cl8 Cl 0.36924(9) 0.94590(5) 0.91534(5) 0.0667(3) Uani 1 1 d .
S1 S 0.82419(4) 0.25083(2) 0.35437(3) 0.01911(10) Uani 1 1 d .
S2 S 0.58158(4) 0.30208(2) 0.31208(3) 0.01867(10) Uani 1 1 d .
O1 O 0.73173(12) 0.35243(7) 0.44452(9) 0.0201(3) Uani 1 1 d .
N1 N 0.85666(15) 0.18546(8) 0.54251(10) 0.0200(3) Uani 1 1 d .
N2 N 0.77501(15) 0.25777(8) 0.60239(10) 0.0201(3) Uani 1 1 d .
N3 N 0.52426(15) 0.26600(8) 0.48390(10) 0.0187(3) Uani 1 1 d .
C1 C 0.62670(18) 0.17532(10) 0.39628(11) 0.0185(4) Uani 1 1 d .
H1A H 0.6894 0.1485 0.3941 0.022 Uiso 1 1 calc R
C2 C 0.51704(18) 0.14670(10) 0.37116(12) 0.0200(4) Uani 1 1 d .
C3 C 0.5161(2) 0.08311(11) 0.36107(14) 0.0277(5) Uani 1 1 d .
H3A H 0.5853 0.0610 0.3707 0.033 Uiso 1 1 calc R
C4 C 0.4160(2) 0.05222(12) 0.33733(15) 0.0331(5) Uani 1 1 d .
H4A H 0.4164 0.0092 0.3316 0.040 Uiso 1 1 calc R
C5 C 0.3154(2) 0.08443(13) 0.32200(15) 0.0328(5) Uani 1 1 d .
H5A H 0.2466 0.0634 0.3057 0.039 Uiso 1 1 calc R
C6 C 0.3144(2) 0.14713(12) 0.33028(13) 0.0287(5) Uani 1 1 d .
H6A H 0.2451 0.1689 0.3187 0.034 Uiso 1 1 calc R
C7 C 0.41370(18) 0.17834(11) 0.35530(12) 0.0220(4) Uani 1 1 d .
H7A H 0.4119 0.2213 0.3617 0.026 Uiso 1 1 calc R
C8 C 0.5916(2) 0.38307(10) 0.33722(13) 0.0238(4) Uani 1 1 d .
H8A H 0.6422 0.4036 0.3029 0.029 Uiso 1 1 calc R
H8B H 0.5152 0.4019 0.3275 0.029 Uiso 1 1 calc R
C9 C 0.63766(19) 0.39284(10) 0.42257(13) 0.0238(4) Uani 1 1 d .
H9A H 0.6631 0.4356 0.4302 0.029 Uiso 1 1 calc R
H9B H 0.5764 0.3853 0.4567 0.029 Uiso 1 1 calc R
C10 C 0.83197(19) 0.37078(10) 0.40814(14) 0.0251(4) Uani 1 1 d .
H10A H 0.8763 0.4007 0.4421 0.030 Uiso 1 1 calc R
H10B H 0.8085 0.3905 0.3570 0.030 Uiso 1 1 calc R
C11 C 0.90471(19) 0.31615(11) 0.39587(14) 0.0259(5) Uani 1 1 d .
H11A H 0.9459 0.3042 0.4469 0.031 Uiso 1 1 calc R
H11B H 0.9623 0.3276 0.3604 0.031 Uiso 1 1 calc R
C12 C 0.77186(17) 0.22716(9) 0.53417(12) 0.0170(4) Uani 1 1 d .
C13 C 0.8684(2) 0.23862(11) 0.66153(13) 0.0256(5) Uani 1 1 d .
H13A H 0.8392 0.2278 0.7119 0.031 Uiso 1 1 calc R
H13B H 0.9266 0.2710 0.6710 0.031 Uiso 1 1 calc R
C14 C 0.9161(2) 0.18339(11) 0.62349(13) 0.0253(5) Uani 1 1 d .
H14A H 0.9996 0.1866 0.6230 0.030 Uiso 1 1 calc R
H14B H 0.8980 0.1454 0.6508 0.030 Uiso 1 1 calc R
C15 C 0.87426(18) 0.13337(10) 0.49392(12) 0.0204(4) Uani 1 1 d .
C16 C 0.97198(19) 0.13068(11) 0.45490(13) 0.0245(4) Uani 1 1 d .
C17 C 0.9922(2) 0.07720(12) 0.41408(14) 0.0299(5) Uani 1 1 d .
H17A H 1.0575 0.0750 0.3863 0.036 Uiso 1 1 calc R
C18 C 0.9201(2) 0.02754(11) 0.41293(14) 0.0297(5) Uani 1 1 d .
C19 C 0.8256(2) 0.03109(11) 0.45454(14) 0.0278(5) Uani 1 1 d .
H19A H 0.7757 -0.0029 0.4544 0.033 Uiso 1 1 calc R
C20 C 0.8018(2) 0.08299(10) 0.49644(13) 0.0236(4) Uani 1 1 d .
C21 C 1.0582(2) 0.18117(12) 0.45721(17) 0.0335(5) Uani 1 1 d .
H21A H 1.0329 0.2152 0.4881 0.050 Uiso 1 1 calc R
H21B H 1.0660 0.1950 0.4036 0.050 Uiso 1 1 calc R
H21C H 1.1319 0.1663 0.4815 0.050 Uiso 1 1 calc R
C22 C 0.9461(3) -0.03023(12) 0.37025(16) 0.0400(7) Uani 1 1 d .
H22A H 1.0155 -0.0245 0.3444 0.060 Uiso 1 1 calc R
H22B H 0.8823 -0.0398 0.3308 0.060 Uiso 1 1 calc R
H22C H 0.9572 -0.0638 0.4079 0.060 Uiso 1 1 calc R
C23 C 0.7023(2) 0.08330(12) 0.54505(14) 0.0294(5) Uani 1 1 d .
H23A H 0.6625 0.0441 0.5393 0.044 Uiso 1 1 calc R
H23B H 0.6498 0.1162 0.5270 0.044 Uiso 1 1 calc R
H23C H 0.7301 0.0898 0.6004 0.044 Uiso 1 1 calc R
C24 C 0.69307(18) 0.29990(10) 0.62681(12) 0.0206(4) Uani 1 1 d .
C25 C 0.7141(2) 0.36221(11) 0.62547(13) 0.0271(5) Uani 1 1 d .
C26 C 0.6301(3) 0.40129(13) 0.64813(15) 0.0378(6) Uani 1 1 d .
H26A H 0.6404 0.4441 0.6442 0.045 Uiso 1 1 calc R
C27 C 0.5325(2) 0.37935(15) 0.67604(16) 0.0421(7) Uani 1 1 d .
C28 C 0.5201(2) 0.31728(15) 0.68470(14) 0.0368(6) Uani 1 1 d .
H28A H 0.4564 0.3022 0.7083 0.044 Uiso 1 1 calc R
C29 C 0.59844(19) 0.27624(12) 0.65977(12) 0.0259(5) Uani 1 1 d .
C30 C 0.8265(2) 0.38781(13) 0.60680(16) 0.0365(6) Uani 1 1 d .
H30A H 0.8752 0.3546 0.5917 0.055 Uiso 1 1 calc R
H30B H 0.8638 0.4086 0.6532 0.055 Uiso 1 1 calc R
H30C H 0.8135 0.4169 0.5634 0.055 Uiso 1 1 calc R
C31 C 0.4404(3) 0.4232(2) 0.6963(2) 0.0679(12) Uani 1 1 d .
H31A H 0.3777 0.4002 0.7153 0.102 Uiso 1 1 calc R
H31B H 0.4120 0.4463 0.6493 0.102 Uiso 1 1 calc R
H31C H 0.4723 0.4514 0.7372 0.102 Uiso 1 1 calc R
C32 C 0.5796(2) 0.20866(13) 0.66587(15) 0.0343(6) Uani 1 1 d .
H32A H 0.5098 0.2011 0.6906 0.051 Uiso 1 1 calc R
H32B H 0.6445 0.1902 0.6977 0.051 Uiso 1 1 calc R
H32C H 0.5723 0.1906 0.6132 0.051 Uiso 1 1 calc R
C33 C 0.43768(19) 0.27237(11) 0.50687(12) 0.0219(4) Uani 1 1 d .
C34 C 0.3276(2) 0.27826(14) 0.53859(15) 0.0344(6) Uani 1 1 d .
C35 C 0.3995(3) 0.94944(15) 0.81779(19) 0.0475(7) Uani 1 1 d .
H35A H 0.3891 0.9085 0.7938 0.057 Uiso 1 1 calc R
H35B H 0.4802 0.9613 0.8165 0.057 Uiso 1 1 calc R
B1 B 0.7199(2) 0.27986(12) 0.26658(14) 0.0218(5) Uani 1 1 d .
B2 B 0.2545(2) 0.90675(14) 0.14415(17) 0.0310(6) Uani 1 1 d .

loop_
_atom_site_aniso_label
_atom_site_aniso_U_11
_atom_site_aniso_U_22
_atom_site_aniso_U_33
_atom_site_aniso_U_23
_atom_site_aniso_U_13
_atom_site_aniso_U_12
Ru1 0.01240(7) 0.01644(8) 0.01383(7) 0.00062(5) 0.00064(5) -0.00014(6)
Cl1 0.0326(3) 0.0301(3) 0.0267(3) 0.0079(2) 0.0121(2) 0.0006(2)
Cl2 0.0298(3) 0.0300(3) 0.0224(2) -0.0048(2) 0.0053(2) -0.0012(2)
Cl3 0.0896(6) 0.0309(3) 0.0343(3) 0.0038(3) -0.0138(4) -0.0229(4)
Cl4 0.0388(4) 0.0600(5) 0.0288(3) 0.0089(3) 0.0019(3) 0.0017(3)
Cl5 0.0255(3) 0.0375(4) 0.0934(6) -0.0046(4) 0.0110(4) -0.0037(3)
Cl6 0.0409(4) 0.0602(5) 0.0284(3) -0.0047(3) -0.0020(3) -0.0075(3)
Cl7 0.0495(5) 0.0542(5) 0.0543(5) -0.0041(4) 0.0021(4) 0.0153(4)
Cl8 0.0709(6) 0.0814(7) 0.0488(5) 0.0052(4) 0.0106(4) -0.0019(5)
S1 0.0154(2) 0.0210(2) 0.0212(2) 0.00111(19) 0.00351(17) 0.00101(19)
S2 0.0163(2) 0.0237(2) 0.0159(2) 0.00218(18) 0.00085(17) 0.00165(18)
O1 0.0176(7) 0.0186(7) 0.0241(7) 0.0008(6) 0.0022(6) -0.0001(6)
N1 0.0192(8) 0.0214(9) 0.0182(8) -0.0022(7) -0.0036(6) 0.0036(7)
N2 0.0166(8) 0.0244(9) 0.0183(8) -0.0026(7) -0.0027(6) 0.0027(7)
N3 0.0183(8) 0.0216(9) 0.0157(7) 0.0006(6) 0.0004(6) -0.0007(7)
C1 0.0181(9) 0.0206(10) 0.0163(9) 0.0019(7) 0.0002(7) -0.0007(7)
C2 0.0202(10) 0.0230(10) 0.0164(9) -0.0001(7) 0.0008(7) -0.0041(8)
C3 0.0274(12) 0.0243(11) 0.0304(12) -0.0009(9) -0.0009(9) -0.0032(9)
C4 0.0354(14) 0.0271(12) 0.0360(13) -0.0024(10) -0.0001(11) -0.0115(10)
C5 0.0276(12) 0.0408(14) 0.0296(12) -0.0019(10) 0.0008(10) -0.0166(11)
C6 0.0212(11) 0.0409(14) 0.0231(10) 0.0012(9) -0.0013(8) -0.0052(10)
C7 0.0194(10) 0.0281(11) 0.0179(9) -0.0001(8) -0.0006(8) -0.0023(8)
C8 0.0245(11) 0.0203(10) 0.0267(11) 0.0045(8) 0.0027(8) 0.0052(8)
C9 0.0233(10) 0.0209(10) 0.0269(11) -0.0001(8) 0.0017(8) 0.0042(8)
C10 0.0212(10) 0.0235(11) 0.0308(11) 0.0011(9) 0.0039(9) -0.0048(8)
C11 0.0179(10) 0.0265(11) 0.0329(12) 0.0010(9) 0.0010(9) -0.0046(8)
C12 0.0143(9) 0.0187(9) 0.0182(9) -0.0002(7) 0.0021(7) -0.0021(7)
C13 0.0214(10) 0.0342(12) 0.0194(10) -0.0044(8) -0.0065(8) 0.0047(9)
C14 0.0256(11) 0.0282(11) 0.0199(10) -0.0009(8) -0.0076(8) 0.0051(9)
C15 0.0224(10) 0.0197(10) 0.0181(9) -0.0006(7) -0.0032(8) 0.0062(8)
C16 0.0215(10) 0.0259(11) 0.0251(10) -0.0007(8) -0.0024(8) 0.0060(8)
C17 0.0280(12) 0.0337(13) 0.0276(11) -0.0021(9) 0.0004(9) 0.0140(10)
C18 0.0379(13) 0.0241(11) 0.0247(11) -0.0040(9) -0.0080(9) 0.0122(10)
C19 0.0355(13) 0.0198(11) 0.0260(11) -0.0003(8) -0.0065(9) 0.0020(9)
C20 0.0265(11) 0.0221(10) 0.0206(10) 0.0024(8) -0.0044(8) 0.0036(8)
C21 0.0222(12) 0.0323(13) 0.0461(15) -0.0028(11) 0.0044(10) 0.0034(10)
C22 0.0547(18) 0.0290(13) 0.0338(13) -0.0079(10) -0.0072(12) 0.0171(12)
C23 0.0315(12) 0.0294(12) 0.0267(11) 0.0044(9) 0.0013(9) -0.0046(10)
C24 0.0176(9) 0.0278(11) 0.0157(9) -0.0051(8) -0.0024(7) 0.0027(8)
C25 0.0289(12) 0.0293(12) 0.0215(10) -0.0069(9) -0.0043(9) 0.0005(9)
C26 0.0459(16) 0.0329(14) 0.0317(13) -0.0138(10) -0.0095(11) 0.0125(12)
C27 0.0350(14) 0.0600(19) 0.0292(13) -0.0214(12) -0.0064(11) 0.0218(13)
C28 0.0210(11) 0.068(2) 0.0211(11) -0.0119(11) 0.0006(9) 0.0055(12)
C29 0.0195(10) 0.0408(13) 0.0166(9) -0.0033(9) -0.0017(8) 0.0017(9)
C30 0.0421(15) 0.0338(14) 0.0326(13) -0.0069(10) -0.0005(11) -0.0142(11)
C31 0.049(2) 0.096(3) 0.055(2) -0.036(2) -0.0089(16) 0.042(2)
C32 0.0284(13) 0.0470(16) 0.0269(12) 0.0081(11) -0.0002(10) -0.0091(11)
C33 0.0212(10) 0.0272(11) 0.0169(9) 0.0017(8) 0.0001(8) -0.0006(8)
C34 0.0179(11) 0.0593(18) 0.0273(12) 0.0036(11) 0.0088(9) 0.0014(11)
C35 0.0518(19) 0.0409(17) 0.0506(18) 0.0027(14) 0.0089(15) -0.0009(14)
B1 0.0211(11) 0.0259(12) 0.0191(10) 0.0021(9) 0.0057(9) 0.0008(9)
B2 0.0278(14) 0.0339(15) 0.0309(13) 0.0012(11) 0.0012(11) -0.0076(11)

loop_
_atom_type_symbol
_atom_type_description
_atom_type_scat_dispersion_real
_atom_type_scat_dispersion_imag
_atom_type_scat_source
C C 0.0033 0.0016 'International Tables Vol C Tables 4.2.6.8 and 6.1.1.4'
H H 0.0000 0.0000 'International Tables Vol C Tables 4.2.6.8 and 6.1.1.4'
N N 0.0061 0.0033 'International Tables Vol C Tables 4.2.6.8 and 6.1.1.4'
O O 0.0106 0.0060 'International Tables Vol C Tables 4.2.6.8 and 6.1.1.4'
B B 0.0013 0.0007 'International Tables Vol C Tables 4.2.6.8 and 6.1.1.4'
S S 0.1246 0.1234 'International Tables Vol C Tables 4.2.6.8 and 6.1.1.4'
Cl Cl 0.1484 0.1585 'International Tables Vol C Tables 4.2.6.8 and 6.1.1.4'
Ru Ru -1.2594 0.8363 'International Tables Vol C Tables 4.2.6.8 and 6.1.1.4'

loop_
_geom_angle_atom_site_label_1
_geom_angle_atom_site_label_2
_geom_angle_atom_site_label_3
_geom_angle
C1 Ru1 N3 92.93(8)
C1 Ru1 C12 97.68(8)
N3 Ru1 C12 96.13(7)
C1 Ru1 O1 166.21(7)
N3 Ru1 O1 95.92(6)
C12 Ru1 O1 91.88(7)
C1 Ru1 S1 89.83(6)
N3 Ru1 S1 169.81(5)
C12 Ru1 S1 93.22(6)
O1 Ru1 S1 79.69(4)
C1 Ru1 S2 92.83(6)
N3 Ru1 S2 90.05(5)
C12 Ru1 S2 167.50(6)
O1 Ru1 S2 76.64(4)
S1 Ru1 S2 80.009(18)
C11 S1 B1 107.76(11)
C11 S1 Ru1 99.39(8)
B1 S1 Ru1 87.93(7)
C8 S2 B1 107.57(11)
C8 S2 Ru1 102.48(7)
B1 S2 Ru1 85.59(7)
C9 O1 C10 111.00(16)
C9 O1 Ru1 109.33(12)
C10 O1 Ru1 119.10(12)
C12 N1 C15 128.72(17)
C12 N1 C14 112.96(17)
C15 N1 C14 115.55(17)
C12 N2 C24 128.21(17)
C12 N2 C13 113.82(17)
C24 N2 C13 117.49(17)
C33 N3 Ru1 174.15(17)
C2 C1 Ru1 133.86(16)
C2 C1 H1A 113.1
Ru1 C1 H1A 113.1
C7 C2 C3 118.1(2)
C7 C2 C1 124.6(2)
C3 C2 C1 117.2(2)
C4 C3 C2 121.1(2)
C4 C3 H3A 119.4
C2 C3 H3A 119.4
C5 C4 C3 119.6(2)
C5 C4 H4A 120.2
C3 C4 H4A 120.2
C4 C5 C6 120.4(2)
C4 C5 H5A 119.8
C6 C5 H5A 119.8
C5 C6 C7 120.5(2)
C5 C6 H6A 119.8
C7 C6 H6A 119.8
C6 C7 C2 120.3(2)
C6 C7 H7A 119.9
C2 C7 H7A 119.9
C9 C8 S2 111.77(15)
C9 C8 H8A 109.3
S2 C8 H8A 109.3
C9 C8 H8B 109.3
S2 C8 H8B 109.3
H8A C8 H8B 107.9
O1 C9 C8 110.63(18)
O1 C9 H9A 109.5
C8 C9 H9A 109.5
O1 C9 H9B 109.5
C8 C9 H9B 109.5
H9A C9 H9B 108.1
O1 C10 C11 110.02(18)
O1 C10 H10A 109.7
C11 C10 H10A 109.7
O1 C10 H10B 109.7
C11 C10 H10B 109.7
H10A C10 H10B 108.2
C10 C11 S1 113.58(16)
C10 C11 H11A 108.8
S1 C11 H11A 108.8
C10 C11 H11B 108.8
S1 C11 H11B 108.8
H11A C11 H11B 107.7
N2 C12 N1 107.09(17)
N2 C12 Ru1 123.36(15)
N1 C12 Ru1 128.73(15)
N2 C13 C14 102.56(17)
N2 C13 H13A 111.3
C14 C13 H13A 111.3
N2 C13 H13B 111.3
C14 C13 H13B 111.3
H13A C13 H13B 109.2
N1 C14 C13 102.51(17)
N1 C14 H14A 111.3
C13 C14 H14A 111.3
N1 C14 H14B 111.3
C13 C14 H14B 111.3
H14A C14 H14B 109.2
C16 C15 C20 121.3(2)
C16 C15 N1 119.1(2)
C20 C15 N1 118.8(2)
C15 C16 C17 117.9(2)
C15 C16 C21 123.3(2)
C17 C16 C21 118.8(2)
C18 C17 C16 122.2(2)
C18 C17 H17A 118.9
C16 C17 H17A 118.9
C17 C18 C19 118.4(2)
C17 C18 C22 120.9(2)
C19 C18 C22 120.7(2)
C18 C19 C20 121.9(2)
C18 C19 H19A 119.1
C20 C19 H19A 119.1
C19 C20 C15 118.3(2)
C19 C20 C23 120.0(2)
C15 C20 C23 121.7(2)
C16 C21 H21A 109.5
C16 C21 H21B 109.5
H21A C21 H21B 109.5
C16 C21 H21C 109.5
H21A C21 H21C 109.5
H21B C21 H21C 109.5
C18 C22 H22A 109.5
C18 C22 H22B 109.5
H22A C22 H22B 109.5
C18 C22 H22C 109.5
H22A C22 H22C 109.5
H22B C22 H22C 109.5
C20 C23 H23A 109.5
C20 C23 H23B 109.5
H23A C23 H23B 109.5
C20 C23 H23C 109.5
H23A C23 H23C 109.5
H23B C23 H23C 109.5
C25 C24 C29 121.5(2)
C25 C24 N2 120.2(2)
C29 C24 N2 118.0(2)
C24 C25 C26 117.8(2)
C24 C25 C30 122.3(2)
C26 C25 C30 119.8(2)
C27 C26 C25 121.7(3)
C27 C26 H26A 119.2
C25 C26 H26A 119.2
C26 C27 C28 118.9(2)
C26 C27 C31 120.1(3)
C28 C27 C31 121.0(3)
C27 C28 C29 121.7(3)
C27 C28 H28A 119.1
C29 C28 H28A 119.1
C28 C29 C24 117.9(2)
C28 C29 C32 120.6(2)
C24 C29 C32 121.5(2)
C25 C30 H30A 109.5
C25 C30 H30B 109.5
H30A C30 H30B 109.5
C25 C30 H30C 109.5
H30A C30 H30C 109.5
H30B C30 H30C 109.5
C27 C31 H31A 109.5
C27 C31 H31B 109.5
H31A C31 H31B 109.5
C27 C31 H31C 109.5
H31A C31 H31C 109.5
H31B C31 H31C 109.5
C29 C32 H32A 109.5
C29 C32 H32B 109.5
H32A C32 H32B 109.5
C29 C32 H32C 109.5
H32A C32 H32C 109.5
H32B C32 H32C 109.5
N3 C33 C34 177.5(3)
Cl8 C35 Cl7 112.50(19)
Cl8 C35 H35A 109.1
Cl7 C35 H35A 109.1
Cl8 C35 H35B 109.1
Cl7 C35 H35B 109.1
H35A C35 H35B 107.8
Cl1 B1 Cl2 111.42(13)
Cl1 B1 S2 114.89(13)
Cl2 B1 S2 104.34(12)
Cl1 B1 S1 115.23(13)
Cl2 B1 S1 104.67(13)
S2 B1 S1 105.20(11)
Cl5 B2 Cl4 109.43(15)
Cl5 B2 Cl3 109.54(16)
Cl4 B2 Cl3 109.85(15)
Cl5 B2 Cl6 109.57(15)
Cl4 B2 Cl6 109.44(16)
Cl3 B2 Cl6 108.99(15)

loop_
_geom_bond_atom_site_label_1
_geom_bond_atom_site_label_2
_geom_bond_distance
Ru1 C1 1.872(2)
Ru1 N3 2.0407(18)
Ru1 C12 2.099(2)
Ru1 O1 2.2960(15)
Ru1 S1 2.3607(5)
Ru1 S2 2.4475(5)
Cl1 B1 1.828(3)
Cl2 B1 1.854(3)
Cl3 B2 1.853(3)
Cl4 B2 1.851(3)
Cl5 B2 1.835(3)
Cl6 B2 1.858(3)
Cl7 C35 1.750(3)
Cl8 C35 1.746(3)
S1 C11 1.823(2)
S1 B1 1.948(3)
S2 C8 1.830(2)
S2 B1 1.943(3)
O1 C9 1.440(3)
O1 C10 1.451(3)
N1 C12 1.353(3)
N1 C15 1.442(3)
N1 C14 1.488(3)
N2 C12 1.345(3)
N2 C24 1.432(3)
N2 C13 1.477(3)
N3 C33 1.142(3)
C1 C2 1.463(3)
C1 H1A 0.9500
C2 C7 1.405(3)
C2 C3 1.407(3)
C3 C4 1.386(3)
C3 H3A 0.9500
C4 C5 1.383(4)
C4 H4A 0.9500
C5 C6 1.384(4)
C5 H5A 0.9500
C6 C7 1.387(3)
C6 H6A 0.9500
C7 H7A 0.9500
C8 C9 1.520(3)
C8 H8A 0.9900
C8 H8B 0.9900
C9 H9A 0.9900
C9 H9B 0.9900
C10 C11 1.502(3)
C10 H10A 0.9900
C10 H10B 0.9900
C11 H11A 0.9900
C11 H11B 0.9900
C13 C14 1.513(3)
C13 H13A 0.9900
C13 H13B 0.9900
C14 H14A 0.9900
C14 H14B 0.9900
C15 C16 1.394(3)
C15 C20 1.402(3)
C16 C17 1.400(3)
C16 C21 1.503(3)
C17 C18 1.382(4)
C17 H17A 0.9500
C18 C19 1.388(4)
C18 C22 1.511(3)
C19 C20 1.391(3)
C19 H19A 0.9500
C20 C23 1.509(3)
C21 H21A 0.9800
C21 H21B 0.9800
C21 H21C 0.9800
C22 H22A 0.9800
C22 H22B 0.9800
C22 H22C 0.9800
C23 H23A 0.9800
C23 H23B 0.9800
C23 H23C 0.9800
C24 C25 1.391(3)
C24 C29 1.403(3)
C25 C26 1.397(4)
C25 C30 1.505(4)
C26 C27 1.380(5)
C26 H26A 0.9500
C27 C28 1.380(5)
C27 C31 1.518(4)
C28 C29 1.390(3)
C28 H28A 0.9500
C29 C32 1.506(4)
C30 H30A 0.9800
C30 H30B 0.9800
C30 H30C 0.9800
C31 H31A 0.9800
C31 H31B 0.9800
C31 H31C 0.9800
C32 H32A 0.9800
C32 H32B 0.9800
C32 H32C 0.9800
C33 C34 1.466(3)
C35 H35A 0.9900
C35 H35B 0.9900
